data_4118339
loop_
_publ_author_name
'Shuaijun Yang'
'Jingsong You'
'Jingbo Lan'
'Ge Gao'

_publ_contact_author_name
;
;
_publ_section_title
;
 Facile Access to Extremely Efficient Energy-Transfer Pairs via an
 Unexpected Reaction of Squaraines with Ketones
;
_journal_name_full 'Journal of the American Chemical Society'
_journal_page_first 11868
_journal_page_last 11871
_journal_paper_doi 10.1021/ja304082h
_journal_volume 134
_journal_year 2012
_chemical_formula_moiety 'C23 H32 N2 O2'
_chemical_formula_sum 'C23 H32 N2 O2'
_chemical_formula_weight 368.51
_chemical_name_systematic
;
 ? 
;
_space_group_crystal_system monoclinic
_space_group_IT_number 14
_space_group_name_Hall '-P 2yn'
_space_group_name_H-M_alt 'P 1 21/n 1'
_symmetry_space_group_name_Hall '-P 2yn'
_symmetry_space_group_name_H-M 'P 1 21/n 1'
_atom_sites_solution_hydrogens geom
_atom_sites_solution_primary direct
_atom_sites_solution_secondary difmap
_audit_creation_date 2012-02-14
_audit_creation_method
;
  Olex2 1.1
  (compiled 2011.11.01 svn.r2039, GUI svn.r3906)
;
_cell_angle_alpha 90.00
_cell_angle_beta 90.600(4)
_cell_angle_gamma 90.00
_cell_formula_units_Z 4
_cell_length_a 8.1110(3)
_cell_length_b 27.4246(9)
_cell_length_c 9.4351(4)
_cell_measurement_reflns_used 1620
_cell_measurement_temperature 293(2)
_cell_measurement_theta_max 29.1695
_cell_measurement_theta_min 2.9121
_cell_volume 2098.64(14)
_computing_cell_refinement
;
CrysAlisPro, Agilent Technologies,
Version 1.171.35.15 (release 03-08-2011 CrysAlis171 .NET)
(compiled Aug  3 2011,13:03:54)
;
_computing_data_collection
;
CrysAlisPro, Agilent Technologies,
Version 1.171.35.15 (release 03-08-2011 CrysAlis171 .NET)
(compiled Aug  3 2011,13:03:54)
;
_computing_data_reduction
;
CrysAlisPro, Agilent Technologies,
Version 1.171.35.15 (release 03-08-2011 CrysAlis171 .NET)
(compiled Aug  3 2011,13:03:54)
;
_computing_molecular_graphics
;
O. V. Dolomanov, L. J. Bourhis, R. J. Gildea, J. A. K. Howard and H. Puschmann,
OLEX2: a complete structure solution, refinement and analysis program.
J. Appl. Cryst. (2009). 42, 339-341.
;
_computing_publication_material
;
O. V. Dolomanov, L. J. Bourhis, R. J. Gildea, J. A. K. Howard and H. Puschmann,
OLEX2: a complete structure solution, refinement and analysis program.
J. Appl. Cryst. (2009). 42, 339-341.
;
_computing_structure_refinement
;
SHELXL, G.M. Sheldrick, Acta Cryst.
2008). A64, 112-122
;
_computing_structure_solution
;
SHELXS, G.M. Sheldrick, Acta Cryst.
(2008). A64, 112-122
;
_diffrn_ambient_temperature 293.15
_diffrn_detector_area_resol_mean 16.0874
_diffrn_measured_fraction_theta_full 0.965
_diffrn_measured_fraction_theta_max 0.965
_diffrn_measurement_details
;
  1 omega  -87.00  -38.00   0.2000    8.5000
omega____ theta____ kappa____ phi______ frames
    -      -16.8924  178.0000  120.0000 245

  2 omega   34.00   91.00   0.2000    8.5000
omega____ theta____ kappa____ phi______ frames
    -       19.8611 -148.0000  156.0000 285

  3 omega  -22.00   80.00   0.2000    8.5000
omega____ theta____ kappa____ phi______ frames
    -       19.8611   19.0000   30.0000 510

  4 omega  -87.00  -62.00   0.2000    8.5000
omega____ theta____ kappa____ phi______ frames
    -      -16.8924  -77.0000 -180.0000 125
;
_diffrn_measurement_device_type 'Xcalibur, Eos'
_diffrn_measurement_method '\w scans'
_diffrn_orient_matrix_UB_11 0.0071990000
_diffrn_orient_matrix_UB_12 0.0257739000
_diffrn_orient_matrix_UB_13 -0.0014768000
_diffrn_orient_matrix_UB_21 -0.0167383000
_diffrn_orient_matrix_UB_22 -0.0001102000
_diffrn_orient_matrix_UB_23 -0.0739277000
_diffrn_orient_matrix_UB_31 -0.0855308000
_diffrn_orient_matrix_UB_32 0.0021767000
_diffrn_orient_matrix_UB_33 0.0135670000
_diffrn_radiation_monochromator graphite
_diffrn_radiation_type 'Mo K\a'
_diffrn_radiation_wavelength 0.7107
_diffrn_reflns_av_R_equivalents 0.0185
_diffrn_reflns_av_unetI/netI 0.0331
_diffrn_reflns_limit_h_max 7
_diffrn_reflns_limit_h_min -10
_diffrn_reflns_limit_k_max 34
_diffrn_reflns_limit_k_min -34
_diffrn_reflns_limit_l_max 11
_diffrn_reflns_limit_l_min -11
_diffrn_reflns_number 9419
_diffrn_reflns_theta_full 26.37
_diffrn_reflns_theta_max 26.37
_diffrn_reflns_theta_min 2.92
_diffrn_source 'Enhance (Mo) X-ray Source'
_exptl_absorpt_coefficient_mu 0.074
_exptl_absorpt_correction_T_max 1.00000
_exptl_absorpt_correction_T_min 0.43108
_exptl_absorpt_correction_type multi-scan
_exptl_absorpt_process_details
;
CrysAlisPro, Agilent Technologies,
Version 1.171.35.15 (release 03-08-2011 CrysAlis171 .NET)
(compiled Aug  3 2011,13:03:54)
empirical absorption correction using spherical harmonics,
 implemented in SCALE3 ABSPACK scaling algorithm.
;
_exptl_crystal_colour purple
_exptl_crystal_density_diffrn 1.166
_exptl_crystal_description block
_exptl_crystal_F_000 800
_exptl_crystal_size_max 0.40
_exptl_crystal_size_mid 0.12
_exptl_crystal_size_min 0.12
_refine_diff_density_max 0.637
_refine_diff_density_min -0.316
_refine_diff_density_rms 0.037
_refine_ls_extinction_method none
_refine_ls_goodness_of_fit_ref 1.050
_refine_ls_hydrogen_treatment constr
_refine_ls_matrix_type full
_refine_ls_number_parameters 246
_refine_ls_number_reflns 4142
_refine_ls_number_restraints 0
_refine_ls_restrained_S_all 1.050
_refine_ls_R_factor_all 0.1224
_refine_ls_R_factor_gt 0.0782
_refine_ls_shift/su_max 0.000
_refine_ls_shift/su_mean 0.000
_refine_ls_structure_factor_coef Fsqd
_refine_ls_weighting_details 'calc w=1/[\s^2^(Fo^2^)+(0.0950P)^2^+0.9381P] where P=(Fo^2^+2Fc^2^)/3'
_refine_ls_weighting_scheme calc
_refine_ls_wR_factor_gt 0.2090
_refine_ls_wR_factor_ref 0.2416
_reflns_number_gt 2466
_reflns_number_total 4142
_reflns_threshold_expression >2sigma(I)
_cod_data_source_file ja304082h_si_003.cif
_cod_data_source_block 1
_cod_original_cell_volume 2098.64(15)
_cod_database_code 4118339
_chemical_oxdiff_formula C10H12O1N1
_reflns_odcompleteness_completeness 96.05
_reflns_odcompleteness_iscentric 1
_reflns_odcompleteness_theta 26.32

loop_
_space_group_symop_id
_space_group_symop_operation_xyz
1 'x, y, z'
2 '-x+1/2, y+1/2, -z+1/2'
3 '-x, -y, -z'
4 'x-1/2, -y-1/2, z-1/2'

loop_
_atom_site_label
_atom_site_type_symbol
_atom_site_fract_x
_atom_site_fract_y
_atom_site_fract_z
_atom_site_U_iso_or_equiv
_atom_site_adp_type
_atom_site_occupancy
_atom_site_symmetry_multiplicity
_atom_site_calc_flag
_atom_site_refinement_flags
O1 O 0.8265(4) 0.21872(9) 1.1621(3) 0.1055(9) Uani 1 1 d .
O2 O 0.9086(3) 0.10560(9) 0.8211(3) 0.0944(8) Uani 1 1 d .
N1 N 0.9073(4) 0.22432(9) 0.8235(3) 0.0807(8) Uani 1 1 d .
N2 N 0.7962(3) -0.01731(9) 1.4592(3) 0.0680(7) Uani 1 1 d .
C1 C 0.9028(6) 0.27565(13) 0.8625(5) 0.1099(14) Uani 1 1 d .
H1A H 1.0120 0.2897 0.8533 0.132 Uiso 1 1 calc R
H1B H 0.8699 0.2788 0.9607 0.132 Uiso 1 1 calc R
C2 C 0.7852(7) 0.30242(16) 0.7705(6) 0.1232(16) Uani 1 1 d .
H2A H 0.7890 0.3369 0.7935 0.148 Uiso 1 1 calc R
H2B H 0.6742 0.2908 0.7876 0.148 Uiso 1 1 calc R
C3 C 0.8263(6) 0.29540(16) 0.6154(5) 0.1166(15) Uani 1 1 d .
H3A H 0.9338 0.3093 0.5963 0.140 Uiso 1 1 calc R
H3B H 0.7454 0.3122 0.5567 0.140 Uiso 1 1 calc R
C4 C 0.8265(6) 0.24144(16) 0.5790(5) 0.1099(14) Uani 1 1 d .
H4A H 0.7160 0.2284 0.5891 0.132 Uiso 1 1 calc R
H4B H 0.8590 0.2372 0.4812 0.132 Uiso 1 1 calc R
C5 C 0.9428(5) 0.21399(14) 0.6740(4) 0.0941(12) Uani 1 1 d .
H5A H 0.9318 0.1793 0.6564 0.113 Uiso 1 1 calc R
H5B H 1.0553 0.2234 0.6534 0.113 Uiso 1 1 calc R
C6 C 0.8856(4) 0.18978(11) 0.9171(4) 0.0709(8) Uani 1 1 d .
C7 C 0.8515(4) 0.18791(12) 1.0694(4) 0.0745(9) Uani 1 1 d .
C8 C 0.8609(4) 0.13546(10) 1.0642(4) 0.0657(8) Uani 1 1 d .
C9 C 0.8905(4) 0.13557(11) 0.9144(4) 0.0688(8) Uani 1 1 d .
C10 C 0.8459(4) 0.09719(11) 1.1670(3) 0.0629(7) Uani 1 1 d .
C11 C 0.8103(4) 0.10609(11) 1.3085(4) 0.0688(8) Uani 1 1 d .
H11 H 0.7977 0.1382 1.3385 0.083 Uiso 1 1 calc R
C12 C 0.7931(4) 0.06927(11) 1.4047(3) 0.0691(8) Uani 1 1 d .
H12 H 0.7688 0.0768 1.4983 0.083 Uiso 1 1 calc R
C13 C 0.8117(4) 0.01968(10) 1.3646(3) 0.0635(8) Uani 1 1 d .
C14 C 0.8501(4) 0.01085(11) 1.2215(3) 0.0686(8) Uani 1 1 d .
H14 H 0.8653 -0.0210 1.1908 0.082 Uiso 1 1 calc R
C15 C 0.8654(4) 0.04838(10) 1.1268(3) 0.0660(8) Uani 1 1 d .
H15 H 0.8895 0.0412 1.0330 0.079 Uiso 1 1 calc R
C16 C 0.7395(5) -0.00617(13) 1.6016(4) 0.0906(11) Uani 1 1 d .
H16A H 0.8235 0.0137 1.6474 0.109 Uiso 1 1 calc R
H16B H 0.6415 0.0139 1.5923 0.109 Uiso 1 1 calc R
C17 C 0.7018(6) -0.04496(15) 1.6948(4) 0.1024(13) Uani 1 1 d .
H17A H 0.8013 -0.0637 1.7126 0.123 Uiso 1 1 calc R
H17B H 0.6225 -0.0663 1.6486 0.123 Uiso 1 1 calc R
C18 C 0.6318(5) -0.02843(14) 1.8365(4) 0.0872(11) Uani 1 1 d .
H18A H 0.7015 -0.0032 1.8771 0.105 Uiso 1 1 calc R
H18B H 0.5224 -0.0149 1.8219 0.105 Uiso 1 1 calc R
C19 C 0.6233(6) -0.07009(16) 1.9346(4) 0.1123(14) Uani 1 1 d .
H19A H 0.5574 -0.0955 1.8928 0.168 Uiso 1 1 calc R
H19B H 0.5745 -0.0598 2.0219 0.168 Uiso 1 1 calc R
H19C H 0.7325 -0.0822 1.9532 0.168 Uiso 1 1 calc R
C20 C 0.8081(4) -0.06810(10) 1.4144(3) 0.0635(8) Uani 1 1 d .
H20A H 0.8390 -0.0878 1.4958 0.076 Uiso 1 1 calc R
H20B H 0.8955 -0.0709 1.3455 0.076 Uiso 1 1 calc R
C21 C 0.6516(4) -0.08849(10) 1.3504(3) 0.0647(8) Uani 1 1 d .
H21A H 0.5659 -0.0878 1.4213 0.078 Uiso 1 1 calc R
H21B H 0.6166 -0.0676 1.2726 0.078 Uiso 1 1 calc R
C22 C 0.6692(4) -0.13972(11) 1.2963(4) 0.0761(9) Uani 1 1 d .
H22A H 0.7100 -0.1603 1.3727 0.091 Uiso 1 1 calc R
H22B H 0.7506 -0.1401 1.2217 0.091 Uiso 1 1 calc R
C23 C 0.5106(5) -0.16093(14) 1.2395(5) 0.1024(13) Uani 1 1 d .
H23A H 0.4736 -0.1422 1.1592 0.154 Uiso 1 1 calc R
H23B H 0.4284 -0.1600 1.3119 0.154 Uiso 1 1 calc R
H23C H 0.5286 -0.1941 1.2111 0.154 Uiso 1 1 calc R

loop_
_atom_site_aniso_label
_atom_site_aniso_U_11
_atom_site_aniso_U_22
_atom_site_aniso_U_33
_atom_site_aniso_U_23
_atom_site_aniso_U_13
_atom_site_aniso_U_12
O1 0.161(3) 0.0695(15) 0.0858(18) -0.0121(14) 0.0010(17) 0.0112(15)
O2 0.130(2) 0.0659(14) 0.0876(18) -0.0018(13) 0.0358(15) 0.0070(13)
N1 0.100(2) 0.0579(16) 0.084(2) 0.0088(15) -0.0016(16) 0.0029(13)
N2 0.0869(18) 0.0614(15) 0.0559(15) -0.0102(12) 0.0106(12) -0.0102(12)
C1 0.163(4) 0.061(2) 0.105(3) 0.003(2) 0.000(3) 0.003(2)
C2 0.166(4) 0.076(3) 0.128(4) 0.020(3) 0.013(3) 0.025(3)
C3 0.145(4) 0.088(3) 0.116(4) 0.035(3) 0.001(3) 0.007(3)
C4 0.135(4) 0.098(3) 0.097(3) 0.022(3) 0.002(3) -0.013(3)
C5 0.123(3) 0.073(2) 0.087(3) 0.008(2) 0.018(2) 0.006(2)
C6 0.076(2) 0.0599(18) 0.077(2) 0.0043(17) -0.0015(16) 0.0026(14)
C7 0.083(2) 0.0598(19) 0.080(2) -0.0091(18) -0.0055(17) 0.0053(15)
C8 0.0636(18) 0.0548(17) 0.079(2) -0.0043(15) 0.0008(15) 0.0009(13)
C9 0.074(2) 0.0559(18) 0.077(2) 0.0032(16) 0.0111(16) 0.0013(14)
C10 0.0629(17) 0.0598(17) 0.0661(19) -0.0043(15) -0.0001(14) -0.0030(13)
C11 0.075(2) 0.0547(17) 0.077(2) -0.0084(16) -0.0002(16) 0.0007(14)
C12 0.082(2) 0.0637(19) 0.0622(18) -0.0137(16) 0.0071(15) -0.0008(15)
C13 0.0700(19) 0.0589(17) 0.0617(18) -0.0046(15) 0.0089(14) -0.0093(13)
C14 0.088(2) 0.0534(17) 0.0643(19) -0.0093(15) 0.0087(16) -0.0081(14)
C15 0.078(2) 0.0601(18) 0.0601(18) -0.0071(15) 0.0062(15) -0.0066(14)
C16 0.135(3) 0.073(2) 0.065(2) -0.0099(18) 0.025(2) -0.020(2)
C17 0.142(4) 0.103(3) 0.062(2) -0.014(2) 0.012(2) -0.038(3)
C18 0.112(3) 0.094(3) 0.056(2) -0.0118(19) 0.0063(18) -0.013(2)
C19 0.163(4) 0.101(3) 0.073(3) -0.006(2) 0.004(3) 0.015(3)
C20 0.0751(19) 0.0602(17) 0.0555(17) -0.0006(14) 0.0089(14) -0.0012(14)
C21 0.076(2) 0.0558(17) 0.0623(18) -0.0005(14) 0.0032(15) 0.0007(14)
C22 0.089(2) 0.0569(18) 0.083(2) 0.0019(17) 0.0053(18) -0.0017(15)
C23 0.112(3) 0.080(2) 0.116(3) -0.008(2) 0.004(2) -0.029(2)

loop_
_atom_type_symbol
_atom_type_description
_atom_type_scat_dispersion_real
_atom_type_scat_dispersion_imag
_atom_type_scat_source
C C 0.0033 0.0016 'International Tables Vol C Tables 4.2.6.8 and 6.1.1.4'
H H 0.0000 0.0000 'International Tables Vol C Tables 4.2.6.8 and 6.1.1.4'
N N 0.0061 0.0033 'International Tables Vol C Tables 4.2.6.8 and 6.1.1.4'
O O 0.0106 0.0060 'International Tables Vol C Tables 4.2.6.8 and 6.1.1.4'

loop_
_geom_angle_atom_site_label_1
_geom_angle_atom_site_label_2
_geom_angle_atom_site_label_3
_geom_angle
C1 N1 C5 115.8(3)
C6 N1 C1 121.7(3)
C6 N1 C5 122.5(3)
C13 N2 C16 118.8(3)
C13 N2 C20 121.1(2)
C16 N2 C20 119.3(3)
N1 C1 H1A 109.6
N1 C1 H1B 109.6
N1 C1 C2 110.4(4)
H1A C1 H1B 108.1
C2 C1 H1A 109.6
C2 C1 H1B 109.6
C1 C2 H2A 109.5
C1 C2 H2B 109.5
C1 C2 C3 110.9(4)
H2A C2 H2B 108.0
C3 C2 H2A 109.5
C3 C2 H2B 109.5
C2 C3 H3A 109.7
C2 C3 H3B 109.7
C2 C3 C4 110.0(4)
H3A C3 H3B 108.2
C4 C3 H3A 109.7
C4 C3 H3B 109.7
C3 C4 H4A 109.5
C3 C4 H4B 109.5
H4A C4 H4B 108.0
C5 C4 C3 110.9(4)
C5 C4 H4A 109.5
C5 C4 H4B 109.5
N1 C5 C4 110.4(3)
N1 C5 H5A 109.6
N1 C5 H5B 109.6
C4 C5 H5A 109.6
C4 C5 H5B 109.6
H5A C5 H5B 108.1
N1 C6 C7 135.6(3)
N1 C6 C9 135.1(3)
C7 C6 C9 89.3(3)
O1 C7 C6 134.8(3)
O1 C7 C8 135.8(3)
C8 C7 C6 89.5(3)
C9 C8 C7 92.3(3)
C10 C8 C7 134.6(3)
C10 C8 C9 133.1(3)
O2 C9 C6 133.8(3)
O2 C9 C8 137.3(3)
C8 C9 C6 88.9(3)
C11 C10 C8 122.7(3)
C11 C10 C15 116.9(3)
C15 C10 C8 120.4(3)
C10 C11 H11 118.9
C12 C11 C10 122.1(3)
C12 C11 H11 118.9
C11 C12 H12 119.4
C11 C12 C13 121.3(3)
C13 C12 H12 119.4
N2 C13 C12 122.0(3)
N2 C13 C14 121.6(3)
C14 C13 C12 116.4(3)
C13 C14 H14 119.4
C15 C14 C13 121.2(3)
C15 C14 H14 119.4
C10 C15 H15 119.0
C14 C15 C10 122.0(3)
C14 C15 H15 119.0
N2 C16 H16A 107.5
N2 C16 H16B 107.5
H16A C16 H16B 107.0
C17 C16 N2 119.2(3)
C17 C16 H16A 107.5
C17 C16 H16B 107.5
C16 C17 H17A 108.8
C16 C17 H17B 108.8
C16 C17 C18 113.9(3)
H17A C17 H17B 107.7
C18 C17 H17A 108.8
C18 C17 H17B 108.8
C17 C18 H18A 109.7
C17 C18 H18B 109.7
H18A C18 H18B 108.2
C19 C18 C17 109.9(3)
C19 C18 H18A 109.7
C19 C18 H18B 109.7
C18 C19 H19A 109.5
C18 C19 H19B 109.5
C18 C19 H19C 109.5
H19A C19 H19B 109.5
H19A C19 H19C 109.5
H19B C19 H19C 109.5
N2 C20 H20A 108.7
N2 C20 H20B 108.7
N2 C20 C21 114.4(2)
H20A C20 H20B 107.6
C21 C20 H20A 108.7
C21 C20 H20B 108.7
C20 C21 H21A 108.8
C20 C21 H21B 108.8
H21A C21 H21B 107.7
C22 C21 C20 113.6(3)
C22 C21 H21A 108.8
C22 C21 H21B 108.8
C21 C22 H22A 108.9
C21 C22 H22B 108.9
C21 C22 C23 113.5(3)
H22A C22 H22B 107.7
C23 C22 H22A 108.9
C23 C22 H22B 108.9
C22 C23 H23A 109.5
C22 C23 H23B 109.5
C22 C23 H23C 109.5
H23A C23 H23B 109.5
H23A C23 H23C 109.5
H23B C23 H23C 109.5

loop_
_geom_bond_atom_site_label_1
_geom_bond_atom_site_label_2
_geom_bond_distance
O1 C7 1.234(4)
O2 C9 1.214(4)
N1 C1 1.456(4)
N1 C5 1.469(5)
N1 C6 1.308(4)
N2 C13 1.358(4)
N2 C16 1.458(4)
N2 C20 1.459(4)
C1 H1A 0.9700
C1 H1B 0.9700
C1 C2 1.478(6)
C2 H2A 0.9700
C2 H2B 0.9700
C2 C3 1.516(7)
C3 H3A 0.9700
C3 H3B 0.9700
C3 C4 1.519(6)
C4 H4A 0.9700
C4 H4B 0.9700
C4 C5 1.497(6)
C5 H5A 0.9700
C5 H5B 0.9700
C6 C7 1.467(5)
C6 C9 1.487(4)
C7 C8 1.441(4)
C8 C9 1.436(5)
C8 C10 1.435(4)
C10 C11 1.390(4)
C10 C15 1.401(4)
C11 H11 0.9300
C11 C12 1.366(4)
C12 H12 0.9300
C12 C13 1.420(4)
C13 C14 1.410(4)
C14 H14 0.9300
C14 C15 1.369(4)
C15 H15 0.9300
C16 H16A 0.9700
C16 H16B 0.9700
C16 C17 1.415(5)
C17 H17A 0.9700
C17 H17B 0.9700
C17 C18 1.527(5)
C18 H18A 0.9700
C18 H18B 0.9700
C18 C19 1.473(5)
C19 H19A 0.9600
C19 H19B 0.9600
C19 H19C 0.9600
C20 H20A 0.9700
C20 H20B 0.9700
C20 C21 1.507(4)
C21 H21A 0.9700
C21 H21B 0.9700
C21 C22 1.502(4)
C22 H22A 0.9700
C22 H22B 0.9700
C22 C23 1.506(5)
C23 H23A 0.9600
C23 H23B 0.9600
C23 H23C 0.9600
